data_2242297
loop_
_publ_author_name
'Britvin, Sergey N.'
'Rumyantsev, Andrey M.'

_publ_section_title
;
 The 7-azanorbornane nucleus of epibatidine:
 7-azabicyclo[2.2.1]heptan-7-ium chloride
;
_journal_coeditor_code ZL2713
_journal_issue 9
_journal_name_full 'Acta Crystallographica Section E'
_journal_page_first 1385
_journal_page_last 1388
_journal_paper_doi 10.1107/S2056989017012105
_journal_volume 73
_journal_year 2017
_chemical_formula_iupac 'C6 H12 N +, Cl -'
_chemical_formula_moiety 'C6 H12 N +, Cl -'
_chemical_formula_sum 'C6 H12 Cl N'
_chemical_formula_weight 133.6205
_chemical_name_common '7-Azabicyclo[2.2.1]heptane hydrochloride'
_chemical_name_systematic
;
7-Azabicyclo[2.2.1]heptan-7-ium chloride
;
_space_group_crystal_system orthorhombic
_space_group_IT_number 36
_space_group_name_Hall 'C 2c -2'
_space_group_name_H-M_alt 'C m c 21'
_symmetry_space_group_name_Hall 'C 2c -2'
_symmetry_space_group_name_H-M 'C m c 21'
_atom_sites_solution_hydrogens mixed
_cell_angle_alpha 90
_cell_angle_beta 90
_cell_angle_gamma 90
_cell_formula_units_Z 4
_cell_length_a 9.1532(6)
_cell_length_b 8.7029(8)
_cell_length_c 8.7336(5)
_cell_measurement_reflns_used 2988
_cell_measurement_temperature 100(2)
_cell_measurement_theta_max 30.74
_cell_measurement_theta_min 3.23
_cell_volume 695.71(9)
_computing_cell_refinement
;
SAINT (Bruker, 2015)
;
_computing_data_collection
;
APEX2 (Bruker, 2015)
;
_computing_molecular_graphics
;
Mercury (Macrae <i>et al.</i>,  2008)
;
_computing_publication_material
;
publCIF (Westrip, 2010)
;
_computing_structure_refinement
;
SHELXL2014 (Sheldrick, 2015b) and <i>OLEX2</i> (Dolomanov <i>et al.</i>,
2009)
;
_computing_structure_solution
;
SHELXT (Sheldrick, 2015a) and <i>OLEX2</i> (Dolomanov <i>et al.</i>,
2009)
;
_diffrn_ambient_temperature 100(2)
_diffrn_measured_fraction_theta_full 1.000
_diffrn_measured_fraction_theta_max 1.000
_diffrn_measurement_device_type 'Bruker APEX-II CCD'
_diffrn_measurement_method '\f and \w scans'
_diffrn_radiation_monochromator graphite
_diffrn_radiation_type MoK\a
_diffrn_radiation_wavelength 0.71073
_diffrn_reflns_av_R_equivalents 0.0168
_diffrn_reflns_limit_h_max 11
_diffrn_reflns_limit_h_min -11
_diffrn_reflns_limit_k_max 11
_diffrn_reflns_limit_k_min -4
_diffrn_reflns_limit_l_max 10
_diffrn_reflns_limit_l_min -11
_diffrn_reflns_number 3239
_diffrn_reflns_theta_full 26.000
_diffrn_reflns_theta_max 26.975
_diffrn_reflns_theta_min 3.230
_diffrn_standards_number 0
_exptl_absorpt_coefficient_mu 0.445
_exptl_absorpt_correction_type multi-scan
_exptl_absorpt_process_details
;
(SADABS; Sheldrick, 2015)
;
_exptl_crystal_colour colourless
_exptl_crystal_density_diffrn 1.276
_exptl_crystal_description block
_exptl_crystal_F_000 288
_exptl_crystal_size_max 0.08
_exptl_crystal_size_mid 0.06
_exptl_crystal_size_min 0.04
_refine_diff_density_max 0.209
_refine_diff_density_min -0.116
_refine_ls_abs_structure_details
;
Refined as an inversion twin
;
_refine_ls_abs_structure_Flack 0.19(9)
_refine_ls_extinction_method none
_refine_ls_goodness_of_fit_ref 1.152
_refine_ls_hydrogen_treatment mixed
_refine_ls_matrix_type full
_refine_ls_number_parameters 47
_refine_ls_number_reflns 777
_refine_ls_number_restraints 1
_refine_ls_restrained_S_all 1.151
_refine_ls_R_factor_all 0.0177
_refine_ls_R_factor_gt 0.0174
_refine_ls_shift/su_max 0.000
_refine_ls_shift/su_mean 0.000
_refine_ls_structure_factor_coef Fsqd
_refine_ls_weighting_details 'w=1/[\s^2^(Fo^2^)+(0.0282P)^2^+0.1322P] where P=(Fo^2^+2Fc^2^)/3'
_refine_ls_weighting_scheme calc
_refine_ls_wR_factor_gt 0.0474
_refine_ls_wR_factor_ref 0.0476
_reflns_number_gt 769
_reflns_number_total 777
_reflns_threshold_expression 'I > 2\s(I)'
_cod_data_source_file zl2713sup1.cif
_cod_data_source_block I
_cod_database_code 2242297
_shelx_space_group_comment
;
The symmetry employed for this shelxl refinement is uniquely defined
by the following loop, which should always be used as a source of
symmetry information in preference to the above space-group names.
They are only intended as comments.
;

loop_
_space_group_symop_operation_xyz
'x, y, z'
'-x, -y, z+1/2'
'-x, y, z'
'x, -y, z+1/2'
'x+1/2, y+1/2, z'
'-x+1/2, -y+1/2, z+1/2'
'-x+1/2, y+1/2, z'
'x+1/2, -y+1/2, z+1/2'

loop_
_atom_site_type_symbol
_atom_site_label
_atom_site_fract_x
_atom_site_fract_y
_atom_site_fract_z
_atom_site_U_iso_or_equiv
_atom_site_adp_type
_atom_site_calc_flag
_atom_site_occupancy
C C1 0.62232(18) 0.2599(3) 0.5813(2) 0.0174(4) Uani d 1
H H1 0.7205 0.2960 0.5547 0.021 Uiso calc 1
C C2 0.5850(2) 0.2715(3) 0.75142(19) 0.0202(4) Uani d 1
H H2B 0.6233 0.3655 0.7956 0.024 Uiso calc 1
H H2A 0.6233 0.1843 0.8078 0.024 Uiso calc 1
C C6 0.5848(2) 0.10083(19) 0.5202(2) 0.0209(4) Uani d 1
H H6A 0.6231 0.0210 0.5864 0.025 Uiso calc 1
H H6B 0.6231 0.0863 0.4176 0.025 Uiso calc 1
N N7 0.5000 0.3539(2) 0.5134(2) 0.0139(4) Uani d 1
H H7B 0.5000 0.449(4) 0.548(3) 0.014(7) Uiso d 1
H H7A 0.5000 0.347(4) 0.414(5) 0.030(9) Uiso d 1
Cl Cl1 0.5000 0.31735(5) 0.15788(7) 0.01568(15) Uani d 1

loop_
_atom_site_aniso_label
_atom_site_aniso_U_11
_atom_site_aniso_U_22
_atom_site_aniso_U_33
_atom_site_aniso_U_12
_atom_site_aniso_U_13
_atom_site_aniso_U_23
C1 0.0107(7) 0.0188(10) 0.0226(9) 0.0012(7) -0.0009(6) 0.0003(7)
C2 0.0227(10) 0.0240(10) 0.0140(8) 0.0018(8) -0.0063(7) 0.0029(7)
C6 0.0239(9) 0.0157(9) 0.0232(9) 0.0046(6) -0.0001(7) -0.0022(8)
N7 0.0199(10) 0.0119(9) 0.0100(9) 0.000 0.000 0.0007(8)
Cl1 0.0213(2) 0.0142(2) 0.0116(2) 0.000 0.000 0.0005(2)

loop_
_atom_type_symbol
_atom_type_description
_atom_type_scat_dispersion_real
_atom_type_scat_dispersion_imag
_atom_type_scat_source
C C 0.0033 0.0016 'International Tables Vol C Tables 4.2.6.8 and 6.1.1.4'
H H 0.0000 0.0000 'International Tables Vol C Tables 4.2.6.8 and 6.1.1.4'
Cl Cl 0.1484 0.1585 'International Tables Vol C Tables 4.2.6.8 and 6.1.1.4'
N N 0.0061 0.0033 'International Tables Vol C Tables 4.2.6.8 and 6.1.1.4'

loop_
_geom_angle_atom_site_label_1
_geom_angle_atom_site_label_2
_geom_angle_atom_site_label_3
_geom_angle_site_symmetry_1
_geom_angle_site_symmetry_3
_geom_angle
C2 C1 H1 . . 114.5
C6 C1 H1 . . 114.5
C6 C1 C2 . . 110.50(19)
N7 C1 H1 . . 114.5
N7 C1 C2 . . 100.39(16)
N7 C1 C6 . . 100.82(15)
C1 C2 C2 . 3_655 102.93(9)
C1 C2 H2B . . 111.2
C1 C2 H2A . . 111.2
C2 C2 H2B 3_655 . 111.2
C2 C2 H2A 3_655 . 111.2
H2B C2 H2A . . 109.1
C1 C6 C6 . 3_655 103.03(9)
C1 C6 H6A . . 111.2
C1 C6 H6B . . 111.2
C6 C6 H6A 3_655 . 111.2
C6 C6 H6B 3_655 . 111.2
H6A C6 H6B . . 109.1
C1 N7 C1 . 3_655 95.91(18)
C1 N7 H7B . . 111.8(11)
C1 N7 H7B 3_655 . 111.8(11)
C1 N7 H7A . . 110.6(14)
C1 N7 H7A 3_655 . 110.6(14)
H7B N7 H7A . . 115(3)

loop_
_geom_bond_atom_site_label_1
_geom_bond_atom_site_label_2
_geom_bond_site_symmetry_2
_geom_bond_distance
C1 H1 . 0.9800
C1 C2 . 1.528(2)
C1 C6 . 1.523(3)
C1 N7 . 1.508(2)
C2 C2 3_655 1.556(4)
C2 H2B . 0.9700
C2 H2A . 0.9700
C6 C6 3_655 1.553(4)
C6 H6A . 0.9700
C6 H6B . 0.9700
N7 C1 3_655 1.508(2)
N7 H7B . 0.88(3)
N7 H7A . 0.87(4)

loop_
_geom_hbond_atom_site_label_D
_geom_hbond_atom_site_label_H
_geom_hbond_atom_site_label_A
_geom_hbond_site_symmetry_A
_geom_hbond_distance_DH
_geom_hbond_distance_HA
_geom_hbond_distance_DA
_geom_hbond_angle_DHA
N7 H7B Cl1 2_665 0.88(3) 2.25(3) 3.127(2) 175(2)
N7 H7A Cl1 . 0.87(4) 2.25(4) 3.122(2) 178(3)

loop_
_geom_torsion_atom_site_label_1
_geom_torsion_atom_site_label_2
_geom_torsion_atom_site_label_3
_geom_torsion_atom_site_label_4
_geom_torsion_site_symmetry_4
_geom_torsion
C2 C1 C6 C6 3_655 70.63(12)
C2 C1 N7 C1 3_655 -57.1(2)
C6 C1 C2 C2 3_655 -70.56(14)
C6 C1 N7 C1 3_655 56.31(19)
N7 C1 C2 C2 3_655 35.24(15)
N7 C1 C6 C6 3_655 -34.89(12)

_cod_database_fobs_code 2242297
